data_7245464
loop_
_publ_author_name
'Tominaga, Masahide'
'Hyodo, Tadashi'
'Mizuno, Kosuke'
'Kawahata, Masatoshi'
'Yamaguchi, Kentaro'

_publ_section_title
;
 Water adsorption in porous organic crystals of adamantane-bearing
 macrocycles
;
_journal_name_full CrystEngComm
_journal_paper_doi 10.1039/D2CE01030E
_journal_year 2022
_chemical_formula_sum 'C48 H40 Cl4 N8 O10'
_chemical_formula_weight 1030.71
_space_group_crystal_system monoclinic
_space_group_IT_number 14
_space_group_name_Hall '-P 2yn'
_space_group_name_H-M_alt 'P 1 21/n 1'
_atom_sites_solution_hydrogens geom
_audit_creation_method SHELXL-2018/3
_audit_update_record
;
2022-07-14 deposited with the CCDC.	2022-09-02 downloaded from the CCDC.
;
_cell_angle_alpha 90
_cell_angle_beta 102.86(3)
_cell_angle_gamma 90
_cell_formula_units_Z 2
_cell_length_a 16.080(6)
_cell_length_b 6.799(5)
_cell_length_c 24.380(11)
_cell_measurement_reflns_used 9920
_cell_measurement_temperature 100(2)
_cell_measurement_theta_max 79.34
_cell_measurement_theta_min 2.83
_cell_volume 2599(2)
_computing_cell_refinement 'SAINT (Bruker AXS, 2015)'
_computing_data_collection 'APEX3 (Bruker AXS, 2015)'
_computing_data_reduction 'SAINT (Bruker AXS, 2015)'
_computing_molecular_graphics 'ORTEP-3 for Windows (Farrugia, 1997)'
_computing_publication_material 'SHELXLE (H\"ubschle et al., 2011)'
_computing_structure_refinement 'SHELXL-2018/3 (Sheldrick, 2018)'
_computing_structure_solution 'SHELXT 2014/5 (Sheldrick, 2015)'
_diffrn_ambient_temperature 100(2)
_diffrn_detector_area_resol_mean 10.24
_diffrn_measured_fraction_theta_full 0.997
_diffrn_measured_fraction_theta_max 0.957
_diffrn_measurement_device_type 'BrukerD8 goniometer'
_diffrn_measurement_method 'omega and phi scans'
_diffrn_radiation_type CuK\a
_diffrn_radiation_wavelength 1.54184
_diffrn_reflns_av_R_equivalents 0.0484
_diffrn_reflns_av_unetI/netI 0.0262
_diffrn_reflns_Laue_measured_fraction_full 0.997
_diffrn_reflns_Laue_measured_fraction_max 0.957
_diffrn_reflns_limit_h_max 20
_diffrn_reflns_limit_h_min -19
_diffrn_reflns_limit_k_max 8
_diffrn_reflns_limit_k_min -8
_diffrn_reflns_limit_l_max 30
_diffrn_reflns_limit_l_min -30
_diffrn_reflns_number 36296
_diffrn_reflns_point_group_measured_fraction_full 0.997
_diffrn_reflns_point_group_measured_fraction_max 0.957
_diffrn_reflns_theta_full 67.684
_diffrn_reflns_theta_max 80.438
_diffrn_reflns_theta_min 5.644
_diffrn_source 'rotating-anode X-ray tube'
_exptl_absorpt_coefficient_mu 2.596
_exptl_absorpt_correction_T_max 0.8526
_exptl_absorpt_correction_T_min 0.7647
_exptl_absorpt_correction_type empirical
_exptl_absorpt_process_details 'SADABS Sheldrick 1996'
_exptl_crystal_colour pink
_exptl_crystal_density_diffrn 1.317
_exptl_crystal_description prismatic
_exptl_crystal_F_000 1064
_exptl_crystal_size_max 0.100
_exptl_crystal_size_mid 0.080
_exptl_crystal_size_min 0.080
_refine_diff_density_max 0.320
_refine_diff_density_min -0.249
_refine_diff_density_rms 0.049
_refine_ls_extinction_method none
_refine_ls_goodness_of_fit_ref 1.120
_refine_ls_hydrogen_treatment constr
_refine_ls_matrix_type full
_refine_ls_number_parameters 349
_refine_ls_number_reflns 5466
_refine_ls_number_restraints 0
_refine_ls_restrained_S_all 1.120
_refine_ls_R_factor_all 0.0605
_refine_ls_R_factor_gt 0.0545
_refine_ls_shift/su_max 0.000
_refine_ls_shift/su_mean 0.000
_refine_ls_structure_factor_coef Fsqd
_refine_ls_weighting_details 'w=1/[\s^2^(Fo^2^)+(0.0539P)^2^+2.2171P] where P=(Fo^2^+2Fc^2^)/3'
_refine_ls_weighting_scheme calc
_refine_ls_wR_factor_gt 0.1445
_refine_ls_wR_factor_ref 0.1476
_reflns_Friedel_coverage 0.000
_reflns_number_gt 4873
_reflns_number_total 5466
_reflns_threshold_expression 'I > 2\s(I)'
_cod_data_source_file d2ce01030e2.cif
_cod_data_source_block 2b
_cod_original_sg_symbol_H-M 'P 21/n'
_cod_database_code 7245464
_shelx_shelxl_version_number 2018/3
_shelx_space_group_comment
;
The symmetry employed for this shelxl refinement is uniquely defined
by the following loop, which should always be used as a source of
symmetry information in preference to the above space-group names.
They are only intended as comments.
;
_shelx_estimated_absorpt_t_min 0.781
_shelx_estimated_absorpt_t_max 0.819

loop_
_space_group_symop_operation_xyz
'x, y, z'
'-x+1/2, y+1/2, -z+1/2'
'-x, -y, -z'
'x-1/2, -y-1/2, z-1/2'

loop_
_atom_site_label
_atom_site_type_symbol
_atom_site_fract_x
_atom_site_fract_y
_atom_site_fract_z
_atom_site_U_iso_or_equiv
_atom_site_adp_type
_atom_site_occupancy
_atom_site_site_symmetry_order
_atom_site_calc_flag
_atom_site_refinement_flags_posn
_atom_site_refinement_flags_adp
_atom_site_refinement_flags_occupancy
_atom_site_disorder_assembly
_atom_site_disorder_group
C1 C 0.34302(15) 0.7541(5) 0.25943(11) 0.0490(6) Uani 1 1 d . . . . .
C2 C 0.48792(15) 0.7049(5) 0.25921(11) 0.0485(6) Uani 1 1 d . . . . .
C3 C 0.53609(16) 0.8435(4) 0.29346(12) 0.0506(6) Uani 1 1 d . . . . .
C4 C 0.62043(15) 0.8043(4) 0.32071(11) 0.0483(6) Uani 1 1 d . . . . .
H4 H 0.652545 0.901221 0.344441 0.058 Uiso 1 1 calc R U . . .
C5 C 0.65766(14) 0.6250(4) 0.31340(10) 0.0422(5) Uani 1 1 d . . . . .
C6 C 0.60745(15) 0.4882(4) 0.27814(10) 0.0455(6) Uani 1 1 d . . . . .
H6 H 0.631423 0.364442 0.272207 0.055 Uiso 1 1 calc R U . . .
C7 C 0.52264(15) 0.5281(5) 0.25121(11) 0.0490(6) Uani 1 1 d . . . . .
H7 H 0.489721 0.432230 0.227537 0.059 Uiso 1 1 calc R U . . .
C8 C 0.74986(14) 0.5784(4) 0.34491(10) 0.0402(5) Uani 1 1 d . . . . .
C9 C 0.80714(15) 0.7624(4) 0.34988(11) 0.0462(6) Uani 1 1 d . . . . .
H9A H 0.782915 0.867796 0.369600 0.055 Uiso 1 1 calc R U . . .
H9B H 0.808564 0.810553 0.311785 0.055 Uiso 1 1 calc R U . . .
C10 C 0.89873(15) 0.7155(4) 0.38249(11) 0.0480(6) Uani 1 1 d . . . . .
H10 H 0.934346 0.837094 0.385016 0.058 Uiso 1 1 calc R U . . .
C11 C 0.93731(15) 0.5561(5) 0.35202(11) 0.0522(7) Uani 1 1 d . . . . .
H11A H 0.996067 0.525888 0.372916 0.063 Uiso 1 1 calc R U . . .
H11B H 0.939776 0.601602 0.313838 0.063 Uiso 1 1 calc R U . . .
C12 C 0.88156(15) 0.3726(4) 0.34810(10) 0.0464(6) Uani 1 1 d . . . . .
H12 H 0.906483 0.266539 0.328311 0.056 Uiso 1 1 calc R U . . .
C13 C 0.79018(14) 0.4172(5) 0.31495(10) 0.0472(6) Uani 1 1 d . . . . .
H13A H 0.791618 0.461289 0.276470 0.057 Uiso 1 1 calc R U . . .
H13B H 0.755189 0.296261 0.311838 0.057 Uiso 1 1 calc R U . . .
C14 C 0.74902(13) 0.5075(4) 0.40517(9) 0.0374(5) Uani 1 1 d . . . . .
H14A H 0.713248 0.388036 0.402955 0.045 Uiso 1 1 calc R U . . .
H14B H 0.723398 0.610746 0.424830 0.045 Uiso 1 1 calc R U . . .
C15 C 0.89628(14) 0.6468(4) 0.44203(10) 0.0424(5) Uani 1 1 d . . . . .
H15A H 0.872684 0.752749 0.461920 0.051 Uiso 1 1 calc R U . . .
H15B H 0.954933 0.617934 0.463363 0.051 Uiso 1 1 calc R U . . .
C16 C 0.22147(15) 0.7566(4) 0.30898(10) 0.0447(6) Uani 1 1 d . . . . .
C17 C 0.16230(14) 0.7037(4) 0.38911(10) 0.0419(5) Uani 1 1 d . . . . .
C18 C 0.13274(14) 0.8348(4) 0.42377(10) 0.0408(5) Uani 1 1 d . . . . .
C19 C 0.13207(14) 0.7844(4) 0.47897(10) 0.0395(5) Uani 1 1 d . . . . .
H19 H 0.110718 0.875545 0.501990 0.047 Uiso 1 1 calc R U . . .
C20 C 0.16208(13) 0.6035(4) 0.50085(10) 0.0376(5) Uani 1 1 d . . . . .
C21 C 0.19354(14) 0.4747(4) 0.46514(10) 0.0408(5) Uani 1 1 d . . . . .
H21 H 0.215851 0.350723 0.479250 0.049 Uiso 1 1 calc R U . . .
C22 C 0.19283(14) 0.5241(4) 0.40972(10) 0.0438(6) Uani 1 1 d . . . . .
H22 H 0.213471 0.433596 0.386211 0.053 Uiso 1 1 calc R U . . .
C23 C 0.15932(14) 0.5391(4) 0.56058(9) 0.0369(5) Uani 1 1 d . . . . .
C24 C 0.12101(14) 0.6982(4) 0.59254(10) 0.0415(5) Uani 1 1 d . . . . .
H24A H 0.155788 0.819379 0.595167 0.050 Uiso 1 1 calc R U . . .
H24B H 0.062469 0.729962 0.571564 0.050 Uiso 1 1 calc R U . . .
Cl1A Cl 0.4886(4) 1.0553(9) 0.2997(2) 0.042(3) Uani 0.43(5) 1 d . . P A 1
Cl1B Cl 0.4944(6) 1.083(2) 0.3069(6) 0.0885(18) Uani 0.57(5) 1 d . . P A 2
Cl2 Cl 0.09445(4) 1.06257(10) 0.39778(3) 0.04932(18) Uani 1 1 d . . . . .
N1 N 0.26685(13) 0.8109(4) 0.22856(9) 0.0523(6) Uani 1 1 d . . . . .
N2 N 0.36253(13) 0.7120(4) 0.31394(9) 0.0544(6) Uani 1 1 d . . . . .
N3 N 0.29804(13) 0.7152(4) 0.34061(9) 0.0524(6) Uani 1 1 d . . . . .
N4 N 0.20234(13) 0.8101(4) 0.25486(9) 0.0494(5) Uani 1 1 d . . . . .
O1 O 0.40391(10) 0.7474(3) 0.22950(7) 0.0553(5) Uani 1 1 d . . . . .
O2 O 0.15261(10) 0.7554(3) 0.33211(7) 0.0480(4) Uani 1 1 d . . . . .
O3 O 0.6167(2) 1.0997(5) 0.43119(15) 0.0605(13) Uani 0.590(8) 1 d . . P B 1
O4 O 0.6179(2) 1.1773(6) 0.54518(15) 0.0637(14) Uani 0.584(8) 1 d . . P C 2
O5 O 0.4976(3) 1.4194(5) 0.39008(15) 0.0679(14) Uani 0.621(8) 1 d . . P D 3
O6 O 0.5515(2) 0.7429(5) 0.45385(16) 0.0677(14) Uani 0.611(8) 1 d . . P E 4
O7 O 0.6312(3) 0.7667(7) 0.56552(18) 0.0780(17) Uani 0.596(8) 1 d . . P F 5

loop_
_atom_site_aniso_label
_atom_site_aniso_U_11
_atom_site_aniso_U_22
_atom_site_aniso_U_33
_atom_site_aniso_U_23
_atom_site_aniso_U_13
_atom_site_aniso_U_12
C1 0.0340(12) 0.0722(18) 0.0443(13) 0.0080(12) 0.0163(10) 0.0014(12)
C2 0.0298(11) 0.0752(19) 0.0441(13) 0.0110(12) 0.0157(10) 0.0010(11)
C3 0.0401(12) 0.0614(17) 0.0577(15) 0.0085(13) 0.0269(11) 0.0054(12)
C4 0.0358(12) 0.0592(16) 0.0540(14) -0.0010(12) 0.0187(11) -0.0027(11)
C5 0.0306(10) 0.0589(15) 0.0412(12) 0.0018(11) 0.0165(9) -0.0028(10)
C6 0.0329(11) 0.0594(16) 0.0471(13) -0.0003(12) 0.0150(10) -0.0032(11)
C7 0.0319(11) 0.0712(18) 0.0457(13) 0.0016(12) 0.0124(10) -0.0046(11)
C8 0.0284(10) 0.0547(14) 0.0405(11) -0.0039(10) 0.0143(9) -0.0036(10)
C9 0.0350(11) 0.0560(16) 0.0501(13) 0.0050(12) 0.0148(10) -0.0072(11)
C10 0.0319(11) 0.0604(16) 0.0536(14) 0.0011(12) 0.0138(10) -0.0132(11)
C11 0.0306(11) 0.081(2) 0.0495(14) 0.0037(13) 0.0177(10) -0.0051(12)
C12 0.0322(11) 0.0679(17) 0.0436(12) -0.0112(12) 0.0177(10) 0.0016(11)
C13 0.0317(11) 0.0718(18) 0.0406(12) -0.0114(12) 0.0136(9) 0.0002(11)
C14 0.0306(10) 0.0441(12) 0.0413(11) -0.0052(10) 0.0160(9) -0.0040(9)
C15 0.0323(11) 0.0495(14) 0.0475(13) -0.0057(11) 0.0131(9) -0.0087(10)
C16 0.0327(11) 0.0631(16) 0.0412(12) -0.0002(11) 0.0143(9) 0.0020(11)
C17 0.0286(10) 0.0604(16) 0.0394(11) -0.0022(11) 0.0135(9) -0.0040(10)
C18 0.0297(10) 0.0492(14) 0.0447(12) -0.0016(11) 0.0106(9) -0.0057(10)
C19 0.0309(10) 0.0465(13) 0.0440(12) -0.0079(10) 0.0146(9) -0.0046(9)
C20 0.0287(10) 0.0440(13) 0.0427(12) -0.0074(10) 0.0132(9) -0.0061(9)
C21 0.0362(11) 0.0455(13) 0.0440(12) -0.0056(10) 0.0156(9) -0.0017(10)
C22 0.0346(11) 0.0565(16) 0.0442(12) -0.0103(11) 0.0172(10) -0.0017(10)
C23 0.0308(10) 0.0424(13) 0.0404(11) -0.0072(10) 0.0138(9) -0.0044(9)
C24 0.0310(10) 0.0528(14) 0.0437(12) -0.0102(11) 0.0147(9) -0.0005(10)
Cl1A 0.037(2) 0.038(3) 0.052(4) -0.0050(9) 0.0130(17) 0.0056(10)
Cl1B 0.065(2) 0.080(3) 0.131(4) 0.001(3) 0.044(2) 0.0165(17)
Cl2 0.0468(3) 0.0486(4) 0.0541(4) 0.0020(3) 0.0143(3) -0.0018(3)
N1 0.0350(10) 0.0815(17) 0.0436(11) 0.0056(11) 0.0154(9) 0.0070(10)
N2 0.0312(10) 0.0897(18) 0.0456(11) 0.0122(12) 0.0158(9) 0.0019(11)
N3 0.0318(10) 0.0843(17) 0.0442(11) 0.0064(11) 0.0152(8) -0.0016(10)
N4 0.0342(10) 0.0733(16) 0.0434(11) 0.0021(10) 0.0147(8) 0.0061(10)
O1 0.0322(8) 0.0908(15) 0.0468(9) 0.0156(10) 0.0174(7) 0.0107(9)
O2 0.0308(8) 0.0753(13) 0.0414(9) 0.0017(8) 0.0155(7) 0.0038(8)
O3 0.061(2) 0.061(2) 0.064(2) -0.0095(17) 0.0223(17) -0.0116(16)
O4 0.059(2) 0.077(3) 0.057(2) -0.0176(18) 0.0151(16) -0.0122(18)
O5 0.084(3) 0.060(2) 0.063(2) -0.0057(17) 0.0231(18) -0.0048(18)
O6 0.072(3) 0.059(2) 0.077(3) -0.0117(18) 0.0270(19) -0.0096(18)
O7 0.063(2) 0.093(3) 0.079(3) -0.002(2) 0.0169(19) 0.013(2)

loop_
_atom_type_symbol
_atom_type_description
_atom_type_scat_dispersion_real
_atom_type_scat_dispersion_imag
_atom_type_scat_source
C C 0.0181 0.0091 'International Tables Vol C Tables 4.2.6.8 and 6.1.1.4'
H H 0.0000 0.0000 'International Tables Vol C Tables 4.2.6.8 and 6.1.1.4'
Cl Cl 0.3639 0.7018 'International Tables Vol C Tables 4.2.6.8 and 6.1.1.4'
N N 0.0311 0.0180 'International Tables Vol C Tables 4.2.6.8 and 6.1.1.4'
O O 0.0492 0.0322 'International Tables Vol C Tables 4.2.6.8 and 6.1.1.4'

loop_
_geom_angle_atom_site_label_1
_geom_angle_atom_site_label_2
_geom_angle_atom_site_label_3
_geom_angle
_geom_angle_site_symmetry_1
_geom_angle_site_symmetry_3
_geom_angle_publ_flag
N2 C1 N1 127.3(2) . . ?
N2 C1 O1 119.8(2) . . ?
N1 C1 O1 112.9(2) . . ?
C7 C2 C3 119.9(2) . . ?
C7 C2 O1 119.0(3) . . ?
C3 C2 O1 121.0(3) . . ?
C2 C3 C4 120.9(3) . . ?
C2 C3 Cl1A 116.3(3) . . ?
C4 C3 Cl1A 122.8(3) . . ?
C2 C3 Cl1B 122.8(6) . . ?
C4 C3 Cl1B 116.3(6) . . ?
C5 C4 C3 120.5(3) . . ?
C5 C4 H4 119.7 . . ?
C3 C4 H4 119.7 . . ?
C4 C5 C6 117.3(2) . . ?
C4 C5 C8 120.7(2) . . ?
C6 C5 C8 122.0(2) . . ?
C5 C6 C7 121.9(3) . . ?
C5 C6 H6 119.1 . . ?
C7 C6 H6 119.1 . . ?
C2 C7 C6 119.5(3) . . ?
C2 C7 H7 120.3 . . ?
C6 C7 H7 120.3 . . ?
C13 C8 C9 107.92(19) . . ?
C13 C8 C5 111.7(2) . . ?
C9 C8 C5 111.3(2) . . ?
C13 C8 C14 108.8(2) . . ?
C9 C8 C14 107.99(19) . . ?
C5 C8 C14 109.01(17) . . ?
C8 C9 C10 111.0(2) . . ?
C8 C9 H9A 109.4 . . ?
C10 C9 H9A 109.4 . . ?
C8 C9 H9B 109.4 . . ?
C10 C9 H9B 109.4 . . ?
H9A C9 H9B 108.0 . . ?
C11 C10 C15 110.1(2) . . ?
C11 C10 C9 110.0(2) . . ?
C15 C10 C9 109.14(19) . . ?
C11 C10 H10 109.2 . . ?
C15 C10 H10 109.2 . . ?
C9 C10 H10 109.2 . . ?
C10 C11 C12 108.34(19) . . ?
C10 C11 H11A 110.0 . . ?
C12 C11 H11A 110.0 . . ?
C10 C11 H11B 110.0 . . ?
C12 C11 H11B 110.0 . . ?
H11A C11 H11B 108.4 . . ?
C11 C12 C24 109.6(2) . 3_666 ?
C11 C12 C13 110.5(2) . . ?
C24 C12 C13 109.49(19) 3_666 . ?
C11 C12 H12 109.1 . . ?
C24 C12 H12 109.1 3_666 . ?
C13 C12 H12 109.1 . . ?
C8 C13 C12 110.2(2) . . ?
C8 C13 H13A 109.6 . . ?
C12 C13 H13A 109.6 . . ?
C8 C13 H13B 109.6 . . ?
C12 C13 H13B 109.6 . . ?
H13A C13 H13B 108.1 . . ?
C8 C14 C23 111.41(17) . 3_666 ?
C8 C14 H14A 109.3 . . ?
C23 C14 H14A 109.3 3_666 . ?
C8 C14 H14B 109.3 . . ?
C23 C14 H14B 109.3 3_666 . ?
H14A C14 H14B 108.0 . . ?
C10 C15 C23 110.3(2) . 3_666 ?
C10 C15 H15A 109.6 . . ?
C23 C15 H15A 109.6 3_666 . ?
C10 C15 H15B 109.6 . . ?
C23 C15 H15B 109.6 3_666 . ?
H15A C15 H15B 108.1 . . ?
N3 C16 N4 127.6(2) . . ?
N3 C16 O2 119.8(2) . . ?
N4 C16 O2 112.6(2) . . ?
C22 C17 C18 119.6(2) . . ?
C22 C17 O2 122.5(2) . . ?
C18 C17 O2 117.7(2) . . ?
C17 C18 C19 120.7(2) . . ?
C17 C18 Cl2 119.7(2) . . ?
C19 C18 Cl2 119.65(19) . . ?
C20 C19 C18 121.0(2) . . ?
C20 C19 H19 119.5 . . ?
C18 C19 H19 119.5 . . ?
C19 C20 C21 117.2(2) . . ?
C19 C20 C23 122.6(2) . . ?
C21 C20 C23 120.1(2) . . ?
C22 C21 C20 121.7(2) . . ?
C22 C21 H21 119.2 . . ?
C20 C21 H21 119.2 . . ?
C17 C22 C21 119.8(2) . . ?
C17 C22 H22 120.1 . . ?
C21 C22 H22 120.1 . . ?
C20 C23 C24 112.4(2) . . ?
C20 C23 C15 109.54(18) . 3_666 ?
C24 C23 C15 107.65(19) . 3_666 ?
C20 C23 C14 110.13(17) . 3_666 ?
C24 C23 C14 108.03(18) . 3_666 ?
C15 C23 C14 109.0(2) 3_666 3_666 ?
C12 C24 C23 110.8(2) 3_666 . ?
C12 C24 H24A 109.5 3_666 . ?
C23 C24 H24A 109.5 . . ?
C12 C24 H24B 109.5 3_666 . ?
C23 C24 H24B 109.5 . . ?
H24A C24 H24B 108.1 . . ?
N4 N1 C1 116.0(2) . . ?
C1 N2 N3 116.5(2) . . ?
C16 N3 N2 116.0(2) . . ?
N1 N4 C16 116.3(2) . . ?
C1 O1 C2 117.18(19) . . ?
C16 O2 C17 119.53(18) . . ?

loop_
_geom_bond_atom_site_label_1
_geom_bond_atom_site_label_2
_geom_bond_distance
_geom_bond_site_symmetry_2
_geom_bond_publ_flag
C1 N2 1.327(3) . ?
C1 N1 1.344(3) . ?
C1 O1 1.346(3) . ?
C2 C7 1.357(4) . ?
C2 C3 1.377(4) . ?
C2 O1 1.413(3) . ?
C3 C4 1.397(4) . ?
C3 Cl1A 1.653(7) . ?
C3 Cl1B 1.819(16) . ?
C4 C5 1.387(4) . ?
C4 H4 0.9500 . ?
C5 C6 1.396(4) . ?
C5 C8 1.543(3) . ?
C6 C7 1.402(3) . ?
C6 H6 0.9500 . ?
C7 H7 0.9500 . ?
C8 C13 1.538(3) . ?
C8 C9 1.542(4) . ?
C8 C14 1.549(3) . ?
C9 C10 1.543(3) . ?
C9 H9A 0.9900 . ?
C9 H9B 0.9900 . ?
C10 C11 1.522(4) . ?
C10 C15 1.534(4) . ?
C10 H10 1.0000 . ?
C11 C12 1.527(4) . ?
C11 H11A 0.9900 . ?
C11 H11B 0.9900 . ?
C12 C24 1.534(3) 3_666 ?
C12 C13 1.541(3) . ?
C12 H12 1.0000 . ?
C13 H13A 0.9900 . ?
C13 H13B 0.9900 . ?
C14 C23 1.556(3) 3_666 ?
C14 H14A 0.9900 . ?
C14 H14B 0.9900 . ?
C15 C23 1.541(3) 3_666 ?
C15 H15A 0.9900 . ?
C15 H15B 0.9900 . ?
C16 N3 1.329(3) . ?
C16 N4 1.337(3) . ?
C16 O2 1.350(3) . ?
C17 C22 1.369(4) . ?
C17 C18 1.383(3) . ?
C17 O2 1.408(3) . ?
C18 C19 1.391(3) . ?
C18 Cl2 1.734(3) . ?
C19 C20 1.384(4) . ?
C19 H19 0.9500 . ?
C20 C21 1.406(3) . ?
C20 C23 1.531(3) . ?
C21 C22 1.390(3) . ?
C21 H21 0.9500 . ?
C22 H22 0.9500 . ?
C23 C24 1.539(3) . ?
C24 H24A 0.9900 . ?
C24 H24B 0.9900 . ?
N1 N4 1.335(3) . ?
N2 N3 1.341(3) . ?

loop_
_geom_torsion_atom_site_label_1
_geom_torsion_atom_site_label_2
_geom_torsion_atom_site_label_3
_geom_torsion_atom_site_label_4
_geom_torsion
_geom_torsion_site_symmetry_1
_geom_torsion_site_symmetry_2
_geom_torsion_site_symmetry_3
_geom_torsion_site_symmetry_4
_geom_torsion_publ_flag
C7 C2 C3 C4 -0.6(4) . . . . ?
O1 C2 C3 C4 -177.0(2) . . . . ?
C7 C2 C3 Cl1A 179.0(3) . . . . ?
O1 C2 C3 Cl1A 2.6(4) . . . . ?
C7 C2 C3 Cl1B -179.5(3) . . . . ?
O1 C2 C3 Cl1B 4.0(4) . . . . ?
C2 C3 C4 C5 0.5(4) . . . . ?
Cl1A C3 C4 C5 -179.0(3) . . . . ?
Cl1B C3 C4 C5 179.6(3) . . . . ?
C3 C4 C5 C6 -0.1(4) . . . . ?
C3 C4 C5 C8 -178.0(2) . . . . ?
C4 C5 C6 C7 -0.3(4) . . . . ?
C8 C5 C6 C7 177.6(2) . . . . ?
C3 C2 C7 C6 0.2(4) . . . . ?
O1 C2 C7 C6 176.7(2) . . . . ?
C5 C6 C7 C2 0.3(4) . . . . ?
C4 C5 C8 C13 -157.5(2) . . . . ?
C6 C5 C8 C13 24.7(3) . . . . ?
C4 C5 C8 C9 -36.8(3) . . . . ?
C6 C5 C8 C9 145.4(2) . . . . ?
C4 C5 C8 C14 82.2(3) . . . . ?
C6 C5 C8 C14 -95.6(3) . . . . ?
C13 C8 C9 C10 -58.3(3) . . . . ?
C5 C8 C9 C10 178.83(19) . . . . ?
C14 C8 C9 C10 59.2(3) . . . . ?
C8 C9 C10 C11 60.1(3) . . . . ?
C8 C9 C10 C15 -60.8(3) . . . . ?
C15 C10 C11 C12 60.7(3) . . . . ?
C9 C10 C11 C12 -59.7(3) . . . . ?
C10 C11 C12 C24 -60.3(3) . . . 3_666 ?
C10 C11 C12 C13 60.4(3) . . . . ?
C9 C8 C13 C12 58.2(3) . . . . ?
C5 C8 C13 C12 -179.1(2) . . . . ?
C14 C8 C13 C12 -58.7(3) . . . . ?
C11 C12 C13 C8 -60.8(3) . . . . ?
C24 C12 C13 C8 60.0(3) 3_666 . . . ?
C13 C8 C14 C23 58.7(2) . . . 3_666 ?
C9 C8 C14 C23 -58.2(3) . . . 3_666 ?
C5 C8 C14 C23 -179.2(2) . . . 3_666 ?
C11 C10 C15 C23 -60.9(3) . . . 3_666 ?
C9 C10 C15 C23 59.9(3) . . . 3_666 ?
C22 C17 C18 C19 -1.4(3) . . . . ?
O2 C17 C18 C19 173.2(2) . . . . ?
C22 C17 C18 Cl2 179.75(18) . . . . ?
O2 C17 C18 Cl2 -5.7(3) . . . . ?
C17 C18 C19 C20 1.0(3) . . . . ?
Cl2 C18 C19 C20 179.88(17) . . . . ?
C18 C19 C20 C21 0.4(3) . . . . ?
C18 C19 C20 C23 -177.6(2) . . . . ?
C19 C20 C21 C22 -1.5(3) . . . . ?
C23 C20 C21 C22 176.6(2) . . . . ?
C18 C17 C22 C21 0.3(3) . . . . ?
O2 C17 C22 C21 -174.0(2) . . . . ?
C20 C21 C22 C17 1.2(4) . . . . ?
C19 C20 C23 C24 -0.7(3) . . . . ?
C21 C20 C23 C24 -178.7(2) . . . . ?
C19 C20 C23 C15 118.9(2) . . . 3_666 ?
C21 C20 C23 C15 -59.1(3) . . . 3_666 ?
C19 C20 C23 C14 -121.2(2) . . . 3_666 ?
C21 C20 C23 C14 60.8(3) . . . 3_666 ?
C20 C23 C24 C12 179.38(18) . . . 3_666 ?
C15 C23 C24 C12 58.7(2) 3_666 . . 3_666 ?
C14 C23 C24 C12 -58.9(2) 3_666 . . 3_666 ?
N2 C1 N1 N4 -5.5(5) . . . . ?
O1 C1 N1 N4 176.4(3) . . . . ?
N1 C1 N2 N3 4.2(5) . . . . ?
O1 C1 N2 N3 -177.8(3) . . . . ?
N4 C16 N3 N2 -5.6(5) . . . . ?
O2 C16 N3 N2 177.5(3) . . . . ?
C1 N2 N3 C16 1.3(4) . . . . ?
C1 N1 N4 C16 1.2(4) . . . . ?
N3 C16 N4 N1 4.3(5) . . . . ?
O2 C16 N4 N1 -178.6(2) . . . . ?
N2 C1 O1 C2 -3.3(4) . . . . ?
N1 C1 O1 C2 175.0(3) . . . . ?
C7 C2 O1 C1 109.4(3) . . . . ?
C3 C2 O1 C1 -74.1(3) . . . . ?
N3 C16 O2 C17 -2.2(4) . . . . ?
N4 C16 O2 C17 -179.5(2) . . . . ?
C22 C17 O2 C16 -60.0(3) . . . . ?
C18 C17 O2 C16 125.5(2) . . . . ?
